data_7156933
loop_
_publ_author_name
'Golubev, Artem A.'
'Smetanin, Ilia A.'
'Agafonova, Anastasiya V.'
'Rostovskii, Nikolai V.'
'Khlebnikov, Alexander F.'
'Starova, Galina L.'
'Novikov, Mikhail S.'

_publ_section_title
;
 [2 + 1 + 1] Assembly of spiro \b-lactams by Rh(ii)-catalyzed reaction of
 diazocarbonyl compounds with azirines/isoxazoles.
;
_journal_issue 28
_journal_name_full 'Organic &amp; biomolecular chemistry'
_journal_page_first 6821
_journal_page_last 6830
_journal_paper_doi 10.1039/c9ob01301f
_journal_volume 17
_journal_year 2019
_chemical_formula_moiety 'C26 H21 Br N2 O11'
_chemical_formula_sum 'C26 H21 Br N2 O11'
_chemical_formula_weight 617.36
_space_group_crystal_system monoclinic
_space_group_IT_number 15
_space_group_name_Hall '-C 2yc'
_space_group_name_H-M_alt 'C 1 2/c 1'
_symmetry_space_group_name_Hall '-C 2yc'
_symmetry_space_group_name_H-M 'C 1 2/c 1'
_atom_sites_solution_hydrogens geom
_atom_sites_solution_primary dual
_audit_creation_date 2019-01-24
_audit_creation_method
;
Olex2 1.2
(compiled 2018.05.29 svn.r3508 for OlexSys, GUI svn.r5506)
;
_audit_update_record
;
2019-01-24 deposited with the CCDC.    2019-06-21 downloaded from the CCDC.
;
_cell_angle_alpha 90
_cell_angle_beta 93.5433(12)
_cell_angle_gamma 90
_cell_formula_units_Z 8
_cell_length_a 17.9781(2)
_cell_length_b 10.33117(14)
_cell_length_c 27.7978(4)
_cell_measurement_reflns_used 21217
_cell_measurement_temperature 100(2)
_cell_measurement_theta_max 75.7510
_cell_measurement_theta_min 4.7380
_cell_volume 5153.15(12)
_computing_cell_refinement 'CrysAlisPro 1.171.38.46 (Rigaku OD, 2015)'
_computing_data_collection 'CrysAlisPro 1.171.38.46 (Rigaku OD, 2015)'
_computing_data_reduction 'CrysAlisPro 1.171.38.46 (Rigaku OD, 2015)'
_computing_molecular_graphics 'Olex2 (Dolomanov et al., 2009)'
_computing_publication_material 'Olex2 (Dolomanov et al., 2009)'
_computing_structure_refinement 'ShelXL (Sheldrick, 2015)'
_computing_structure_solution 'ShelXT (Sheldrick, 2015)'
_diffrn_ambient_environment N~2~
_diffrn_ambient_temperature 100(2)
_diffrn_detector 'CCD plate'
_diffrn_detector_area_resol_mean 10.3829
_diffrn_detector_type Atlas
_diffrn_measured_fraction_theta_full 0.997
_diffrn_measured_fraction_theta_max 0.990
_diffrn_measurement_details
;
List of Runs (angles in degrees, time in seconds):

  # Type    Start    End  Width  t~exp~   \w     \q     \k     \f   Frames
#--------------------------------------------------------------------------
  1  \w    -61.00  27.00   1.00    1.00    --  -40.38  38.00-150.00   88
  2  \w     72.00 113.00   1.00    1.00    --   40.38 178.00 -60.00   41
  3  \w    118.00 167.00   1.00    2.29    --  113.00 112.00  60.00   49
  4  \w    131.00 177.00   1.00    2.29    --  113.00 112.00  90.00   46
  5  \w     82.00 176.00   1.00    2.29    --  113.00  30.00 120.00   94
  6  \w     57.00 104.00   1.00    2.29    --  113.00 -95.00  90.00   47
  7  \w     36.00 122.00   1.00    2.29    --  113.00 -30.00 -60.00   86
  8  \w     69.00 143.00   1.00    2.29    --  113.00  15.00-120.00   74
  9  \w     51.00 107.00   1.00    2.29    --  113.00 -95.00 -90.00   56
 10  \w     38.00  76.00   1.00    2.29    --  113.00 -45.00-180.00   38
 11  \w    -94.00   4.00   1.00    1.00    --  -40.38 -19.00   0.00   98
 12  \w   -113.00 -88.00   1.00    1.00    --  -40.38-139.00 119.00   25
 13  \w   -111.00 -12.00   1.00    1.00    --  -40.38 -57.00-150.00   99
 14  \w    -92.00 -27.00   1.00    1.00    --  -40.38 -38.00 120.00   65
 15  \w    -76.00 -34.00   1.00    1.00    --  -40.38 -38.00-120.00   42
 16  \w     81.00 107.00   1.00    2.29    --  113.00  68.00-102.54   26
 17  \w     86.00 111.00   1.00    2.29    --  113.00  45.00-104.11   25
 18  \w     84.00 110.00   1.00    2.29    --  113.00  52.00-130.94   26
 19  \w    129.00 155.00   1.00    2.29    --  113.00  39.00-104.26   26
 20  \w     86.00 164.00   1.00    2.29    --  113.00  46.00 -95.39   78
 21  \w     83.00 108.00   1.00    2.29    --  113.00  66.00 -89.01   25
 22  \w     81.00 108.00   1.00    2.29    --  113.00  73.00-105.70   27
 23  \w     84.00 110.00   1.00    2.29    --  113.00  55.00-103.89   26
 24  \w     32.00  79.00   1.00    2.29    --  113.00 -15.00 150.00   47
 25  \w     84.00 109.00   1.00    2.29    --  113.00  61.00-120.00   25
 26  \w     83.00 116.00   1.00    2.29    --  113.00  61.00 -60.00   33
 27  \w    135.00 161.00   1.00    2.29    --  113.00  30.00 -30.00   26
 28  \w     86.00 111.00   1.00    2.29    --  113.00  61.00 -90.00   25
 29  \w     84.00 110.00   1.00    2.29    --  113.00  61.00-150.00   26
 30  \w     79.00 106.00   1.00    2.29    --  113.00  77.00 -90.00   27
 31  \w     83.00 110.00   1.00    2.29    --  113.00  61.00-180.00   27
 32  \w     79.00 105.00   1.00    2.29    --  113.00  77.00-150.00   26
 33  \w    141.00 168.00   1.00    2.29    --  113.00  77.00-150.00   27
 34  \w     79.00 105.00   1.00    2.29    --  113.00  77.00-180.00   26
 35  \w     79.00 106.00   1.00    2.29    --  113.00  77.00-120.00   27
 36  \w     86.00 111.00   1.00    2.29    --  113.00  45.00-150.00   25
 37  \w     42.00  67.00   1.00    2.29    --  113.00 -95.00  60.00   25
 38  \w     87.00 150.00   1.00    2.29    --  113.00  45.00 -60.00   63
 39  \w     84.00 111.00   1.00    2.29    --  113.00  55.00 -79.51   27
 40  \w     80.00 107.00   1.00    2.29    --  113.00  77.00 -60.00   27
 41  \w     87.00 114.00   1.00    2.29    --  113.00  45.00-180.00   27
 42  \w     90.00 115.00   1.00    2.29    --  113.00  45.00-120.00   25
 43  \w     89.00 116.00   1.00    2.29    --  113.00  39.00-104.26   27
 44  \w     83.00 110.00   1.00    2.29    --  113.00  30.00-120.00   27
 45  \w     86.00 124.00   1.00    2.29    --  113.00  30.00 -90.00   38
 46  \w    146.00 172.00   1.00    2.29    --  113.00  48.00-174.02   26
 47  \w     85.00 112.00   1.00    2.29    --  113.00  48.00-174.02   27
 48  \w   -119.00 -93.00   1.00    1.00    --  -40.38 -77.00 150.00   26
 49  \w      2.00  56.00   1.00    1.00    --   40.38 -99.00   0.00   54
 50  \w     60.00 106.00   1.00    1.00    --   40.38-141.00 121.00   46
 51  \w     57.00 114.00   1.00    2.29    --  113.00-112.00  30.00   57
 52  \w    117.00 177.00   1.00    2.29    --  113.00 112.00 -90.00   60
 53  \w    134.00 178.00   1.00    2.29    --  113.00 112.00 -30.00   44
 54  \w     90.00 115.00   1.00    2.29    --  113.00-112.00 120.00   25
 55  \w    153.00 178.00   1.00    2.29    --  113.00  61.00 120.00   25
 56  \w     73.00 106.00   1.00    2.29    --  113.00 -77.00 -90.00   33
 57  \w    122.00 147.00   1.00    2.29    --  113.00 -77.00 -90.00   25
 58  \w     55.00  80.00   1.00    2.29    --  113.00-112.00 120.00   25
;
_diffrn_measurement_device 'four-circle diffractometer'
_diffrn_measurement_device_type 'SuperNova, Dual, Cu at zero, Atlas'
_diffrn_measurement_method '\w scans'
_diffrn_orient_matrix_type 'CrysAlisPro convention (1999,Acta A55,543-557)'
_diffrn_orient_matrix_UB_11 -0.0442568000
_diffrn_orient_matrix_UB_12 -0.0261664000
_diffrn_orient_matrix_UB_13 -0.0482667000
_diffrn_orient_matrix_UB_21 -0.0647636000
_diffrn_orient_matrix_UB_22 -0.0553174000
_diffrn_orient_matrix_UB_23 0.0274189000
_diffrn_orient_matrix_UB_31 -0.0348525000
_diffrn_orient_matrix_UB_32 0.1359683000
_diffrn_orient_matrix_UB_33 0.0018794000
_diffrn_radiation_monochromator mirror
_diffrn_radiation_probe x-ray
_diffrn_radiation_type CuK\a
_diffrn_radiation_wavelength 1.54184
_diffrn_reflns_av_R_equivalents 0.0301
_diffrn_reflns_av_unetI/netI 0.0181
_diffrn_reflns_Laue_measured_fraction_full 0.997
_diffrn_reflns_Laue_measured_fraction_max 0.990
_diffrn_reflns_limit_h_max 22
_diffrn_reflns_limit_h_min -22
_diffrn_reflns_limit_k_max 12
_diffrn_reflns_limit_k_min -12
_diffrn_reflns_limit_l_max 34
_diffrn_reflns_limit_l_min -34
_diffrn_reflns_number 34103
_diffrn_reflns_point_group_measured_fraction_full 0.997
_diffrn_reflns_point_group_measured_fraction_max 0.990
_diffrn_reflns_theta_full 67.684
_diffrn_reflns_theta_max 76.151
_diffrn_reflns_theta_min 3.186
_diffrn_source 'micro-focus sealed X-ray tube'
_diffrn_source_type 'SuperNova (Cu) X-ray Source'
_exptl_absorpt_coefficient_mu 2.770
_exptl_absorpt_correction_T_max 1.00000
_exptl_absorpt_correction_T_min 0.86325
_exptl_absorpt_correction_type multi-scan
_exptl_absorpt_process_details
;
CrysAlisPro 1.171.38.46 (Rigaku Oxford Diffraction, 2015)
Empirical absorption correction using spherical harmonics,
 implemented in SCALE3 ABSPACK scaling algorithm.
;
_exptl_crystal_colour colorless
_exptl_crystal_density_diffrn 1.591
_exptl_crystal_description prizm
_exptl_crystal_F_000 2512
_exptl_crystal_size_max 0.26
_exptl_crystal_size_mid 0.16
_exptl_crystal_size_min 0.12
_refine_diff_density_max 0.504
_refine_diff_density_min -0.932
_refine_diff_density_rms 0.081
_refine_ls_extinction_method none
_refine_ls_goodness_of_fit_ref 1.064
_refine_ls_hydrogen_treatment constr
_refine_ls_matrix_type full
_refine_ls_number_parameters 365
_refine_ls_number_reflns 5332
_refine_ls_number_restraints 0
_refine_ls_restrained_S_all 1.064
_refine_ls_R_factor_all 0.0356
_refine_ls_R_factor_gt 0.0346
_refine_ls_shift/su_max 0.003
_refine_ls_shift/su_mean 0.000
_refine_ls_structure_factor_coef Fsqd
_refine_ls_weighting_details 'w=1/[\s^2^(Fo^2^)+(0.0598P)^2^+9.8360P] where P=(Fo^2^+2Fc^2^)/3'
_refine_ls_weighting_scheme calc
_refine_ls_wR_factor_gt 0.0979
_refine_ls_wR_factor_ref 0.0988
_reflns_Friedel_coverage 0.000
_reflns_number_gt 5150
_reflns_number_total 5332
_reflns_threshold_expression 'I > 2\s(I)'
_cod_data_source_file c9ob01301f2.cif
_cod_data_source_block 10681-11733_agf2
_cod_depositor_comments 'Adding full bibliography for 7156931--7156934.cif.'
_cod_database_code 7156933
_shelx_shelxl_version_number 2018/3
_chemical_oxdiff_formula 'c26 h21 b'
_shelx_space_group_comment
;
The symmetry employed for this shelxl refinement is uniquely defined
by the following loop, which should always be used as a source of
symmetry information in preference to the above space-group names.
They are only intended as comments.
;
_reflns_odcompleteness_completeness 99.96
_reflns_odcompleteness_iscentric 1
_reflns_odcompleteness_theta 72.42
_olex2_refinement_description
;
1. Fixed Uiso
 At 1.2 times of:
  All C(H) groups
 At 1.5 times of:
  All C(H,H,H) groups
2.a Aromatic/amide H refined with riding coordinates:
 C23(H23), C6(H6), C22(H22), C26(H26), C25(H25), C10(H10), C7(H7), C9(H9),
 C8(H8)
2.b Idealised Me refined as rotating group:
 C17(H17A,H17B,H17C), C16(H16A,H16B,H16C), C13(H13A,H13B,H13C), C19(H19A,H19B,
 H19C)
;
_olex2_submission_special_instructions 'No special instructions were received'
_oxdiff_exptl_absorpt_empirical_details
;
Empirical correction (ABSPACK) includes:
- Absorption correction using spherical harmonics
- Frame scaling
;
_oxdiff_exptl_absorpt_empirical_full_max 1.601
_oxdiff_exptl_absorpt_empirical_full_min 0.742

loop_
_space_group_symop_operation_xyz
'x, y, z'
'-x, y, -z+1/2'
'x+1/2, y+1/2, z'
'-x+1/2, y+1/2, -z+1/2'
'-x, -y, -z'
'x, -y, z-1/2'
'-x+1/2, -y+1/2, -z'
'x+1/2, -y+1/2, z-1/2'

loop_
_atom_site_label
_atom_site_type_symbol
_atom_site_fract_x
_atom_site_fract_y
_atom_site_fract_z
_atom_site_U_iso_or_equiv
_atom_site_adp_type
_atom_site_occupancy
_atom_site_site_symmetry_order
_atom_site_calc_flag
_atom_site_refinement_flags_posn
Br1 Br 0.57469(2) -0.01847(2) 0.69755(2) 0.02317(9) Uani 1 1 d .
O5 O 0.62566(8) 0.73992(13) 0.61693(5) 0.0182(3) Uani 1 1 d .
O1 O 0.67712(7) 0.34806(13) 0.61342(5) 0.0176(3) Uani 1 1 d .
O6 O 0.58477(7) 0.57784(12) 0.56576(5) 0.0155(3) Uani 1 1 d .
O3 O 0.66197(7) 0.32290(13) 0.71956(5) 0.0175(3) Uani 1 1 d .
O9 O 0.48524(7) 0.37878(13) 0.54926(5) 0.0169(3) Uani 1 1 d .
O11 O 0.11349(8) 0.57938(16) 0.57793(6) 0.0263(3) Uani 1 1 d .
O8 O 0.45607(7) 0.64613(14) 0.66021(5) 0.0191(3) Uani 1 1 d .
O2 O 0.72115(7) 0.13851(14) 0.70231(5) 0.0205(3) Uani 1 1 d .
O4 O 0.62797(8) 0.63299(14) 0.68731(5) 0.0213(3) Uani 1 1 d .
O7 O 0.45358(8) 0.46389(15) 0.70503(5) 0.0222(3) Uani 1 1 d .
N1 N 0.55517(8) 0.34908(15) 0.64121(5) 0.0134(3) Uani 1 1 d .
O10 O 0.14088(8) 0.65801(17) 0.50928(6) 0.0315(4) Uani 1 1 d .
N2 N 0.15774(9) 0.60528(16) 0.54779(6) 0.0201(3) Uani 1 1 d .
C15 C 0.59739(11) 0.71589(18) 0.56768(7) 0.0168(4) Uani 1 1 d .
C4 C 0.53745(10) 0.22612(17) 0.65925(6) 0.0132(3) Uani 1 1 d .
C24 C 0.23629(10) 0.56709(18) 0.55812(7) 0.0168(4) Uani 1 1 d .
C23 C 0.28615(10) 0.58819(18) 0.52288(7) 0.0172(4) Uani 1 1 d .
H23 H 0.271159 0.628668 0.494012 0.021 Uiso 1 1 calc R
C5 C 0.46082(10) 0.17618(18) 0.64638(7) 0.0146(3) Uani 1 1 d .
C11 C 0.58980(10) 0.15768(18) 0.68431(6) 0.0141(3) Uani 1 1 d .
C21 C 0.38006(10) 0.48709(17) 0.57568(7) 0.0141(3) Uani 1 1 d .
C20 C 0.45781(10) 0.43595(17) 0.58151(6) 0.0133(3) Uani 1 1 d .
C1 C 0.61816(10) 0.39553(18) 0.62114(6) 0.0134(3) Uani 1 1 d .
C6 C 0.44259(10) 0.12383(19) 0.60112(7) 0.0172(4) Uani 1 1 d .
H6 H 0.477167 0.124739 0.577582 0.021 Uiso 1 1 calc R
C22 C 0.35919(10) 0.54704(19) 0.53199(7) 0.0156(3) Uani 1 1 d .
H22 H 0.394034 0.559426 0.509047 0.019 Uiso 1 1 calc R
C12 C 0.66566(10) 0.20351(18) 0.70214(6) 0.0143(3) Uani 1 1 d .
C26 C 0.32843(11) 0.46749(19) 0.61059(7) 0.0180(4) Uani 1 1 d .
H26 H 0.343098 0.427939 0.639697 0.022 Uiso 1 1 calc R
C25 C 0.25498(11) 0.5075(2) 0.60153(7) 0.0185(4) Uani 1 1 d .
H25 H 0.219616 0.494392 0.624086 0.022 Uiso 1 1 calc R
C10 C 0.40829(11) 0.1774(2) 0.68139(7) 0.0199(4) Uani 1 1 d .
H10 H 0.420491 0.212468 0.711676 0.024 Uiso 1 1 calc R
C3 C 0.50796(10) 0.46097(17) 0.62811(6) 0.0130(3) Uani 1 1 d .
C14 C 0.61391(10) 0.63717(18) 0.64489(7) 0.0158(4) Uani 1 1 d .
C17 C 0.52530(12) 0.7889(2) 0.55792(8) 0.0237(4) Uani 1 1 d .
H17A H 0.490255 0.763015 0.580779 0.036 Uiso 1 1 calc GR
H17B H 0.505270 0.769847 0.525881 0.036 Uiso 1 1 calc GR
H17C H 0.534518 0.880127 0.560876 0.036 Uiso 1 1 calc GR
C7 C 0.37229(11) 0.0700(2) 0.59119(7) 0.0221(4) Uani 1 1 d .
H7 H 0.360288 0.033156 0.561188 0.027 Uiso 1 1 calc R
C2 C 0.58212(10) 0.52953(17) 0.61186(6) 0.0133(3) Uani 1 1 d .
C9 C 0.33762(11) 0.1260(2) 0.67074(8) 0.0234(4) Uani 1 1 d .
H9 H 0.302161 0.128486 0.693702 0.028 Uiso 1 1 calc R
C18 C 0.46985(10) 0.52131(19) 0.67005(7) 0.0160(4) Uani 1 1 d .
C16 C 0.65739(11) 0.7463(2) 0.53388(7) 0.0217(4) Uani 1 1 d .
H16A H 0.667928 0.837377 0.534902 0.032 Uiso 1 1 calc GR
H16B H 0.640738 0.722010 0.501659 0.032 Uiso 1 1 calc GR
H16C H 0.701743 0.698842 0.543538 0.032 Uiso 1 1 calc GR
C13 C 0.73202(12) 0.3786(2) 0.73759(8) 0.0254(4) Uani 1 1 d .
H13A H 0.764254 0.388210 0.711549 0.038 Uiso 1 1 calc GR
H13B H 0.755160 0.322693 0.761714 0.038 Uiso 1 1 calc GR
H13C H 0.723168 0.461825 0.751482 0.038 Uiso 1 1 calc GR
C8 C 0.32000(11) 0.0712(2) 0.62599(8) 0.0235(4) Uani 1 1 d .
H8 H 0.273119 0.035149 0.619231 0.028 Uiso 1 1 calc R
C19 C 0.41308(12) 0.7143(2) 0.69504(9) 0.0294(5) Uani 1 1 d .
H19A H 0.413024 0.805332 0.688063 0.044 Uiso 1 1 calc GR
H19B H 0.435092 0.699935 0.726934 0.044 Uiso 1 1 calc GR
H19C H 0.362783 0.682626 0.693052 0.044 Uiso 1 1 calc GR

loop_
_atom_site_aniso_label
_atom_site_aniso_U_11
_atom_site_aniso_U_22
_atom_site_aniso_U_33
_atom_site_aniso_U_23
_atom_site_aniso_U_13
_atom_site_aniso_U_12
Br1 0.02469(14) 0.01737(13) 0.02709(14) 0.00229(7) -0.00111(9) -0.00296(7)
O5 0.0228(7) 0.0147(6) 0.0169(6) -0.0030(5) -0.0013(5) -0.0049(5)
O1 0.0114(6) 0.0175(7) 0.0241(7) -0.0006(5) 0.0025(5) -0.0013(5)
O6 0.0224(7) 0.0105(6) 0.0137(6) -0.0008(5) 0.0012(5) -0.0037(5)
O3 0.0166(6) 0.0161(6) 0.0192(6) -0.0040(5) -0.0036(5) -0.0030(5)
O9 0.0155(6) 0.0172(6) 0.0177(6) -0.0040(5) -0.0006(5) 0.0008(5)
O11 0.0127(6) 0.0307(8) 0.0359(8) -0.0072(6) 0.0049(6) -0.0004(6)
O8 0.0167(6) 0.0183(7) 0.0227(7) -0.0056(5) 0.0041(5) 0.0018(5)
O2 0.0155(6) 0.0203(7) 0.0251(7) 0.0023(5) -0.0037(5) 0.0023(5)
O4 0.0217(7) 0.0252(7) 0.0166(6) -0.0036(5) -0.0016(5) -0.0041(6)
O7 0.0210(7) 0.0304(8) 0.0155(6) -0.0006(6) 0.0020(5) -0.0017(6)
N1 0.0088(6) 0.0149(7) 0.0165(7) 0.0018(6) -0.0003(5) -0.0005(5)
O10 0.0180(7) 0.0345(9) 0.0412(9) 0.0091(7) -0.0053(6) 0.0054(6)
N2 0.0128(7) 0.0153(8) 0.0317(9) -0.0069(7) -0.0018(6) -0.0003(6)
C15 0.0213(9) 0.0120(9) 0.0168(8) -0.0018(6) -0.0023(7) -0.0036(7)
C4 0.0124(8) 0.0144(8) 0.0129(7) -0.0010(6) 0.0020(6) -0.0021(6)
C24 0.0092(8) 0.0155(9) 0.0254(9) -0.0059(7) -0.0019(7) -0.0002(6)
C23 0.0162(9) 0.0152(9) 0.0197(9) -0.0004(7) -0.0022(7) 0.0012(7)
C5 0.0112(8) 0.0140(8) 0.0187(8) 0.0024(6) 0.0003(6) -0.0022(6)
C11 0.0151(8) 0.0132(8) 0.0140(8) -0.0007(6) 0.0014(6) -0.0017(6)
C21 0.0108(8) 0.0147(8) 0.0165(9) -0.0034(6) -0.0011(7) -0.0012(6)
C20 0.0113(8) 0.0119(8) 0.0163(8) 0.0004(6) -0.0007(6) -0.0020(6)
C1 0.0124(8) 0.0146(8) 0.0132(8) -0.0008(6) -0.0008(6) -0.0034(6)
C6 0.0133(8) 0.0189(9) 0.0198(9) -0.0010(7) 0.0026(7) -0.0019(7)
C22 0.0137(8) 0.0160(8) 0.0170(8) -0.0011(7) 0.0016(6) 0.0001(7)
C12 0.0164(8) 0.0152(8) 0.0111(7) 0.0021(6) -0.0011(6) -0.0015(7)
C26 0.0143(9) 0.0238(10) 0.0157(8) -0.0004(7) -0.0015(7) -0.0029(7)
C25 0.0132(9) 0.0239(10) 0.0187(9) -0.0048(7) 0.0037(7) -0.0038(7)
C10 0.0180(9) 0.0236(10) 0.0182(9) 0.0002(7) 0.0028(7) -0.0049(7)
C3 0.0110(8) 0.0132(8) 0.0146(8) -0.0002(6) -0.0006(6) -0.0008(6)
C14 0.0119(8) 0.0161(9) 0.0194(9) -0.0025(7) 0.0015(6) -0.0012(6)
C17 0.0242(10) 0.0185(10) 0.0279(10) -0.0008(8) -0.0031(8) 0.0022(8)
C7 0.0178(9) 0.0241(10) 0.0240(9) -0.0038(8) -0.0024(7) -0.0059(7)
C2 0.0117(8) 0.0142(9) 0.0139(8) -0.0006(6) 0.0006(6) -0.0022(6)
C9 0.0161(9) 0.0266(11) 0.0283(10) 0.0026(8) 0.0075(8) -0.0050(8)
C18 0.0100(8) 0.0211(10) 0.0165(9) -0.0037(7) -0.0020(7) -0.0010(6)
C16 0.0258(10) 0.0173(9) 0.0221(9) 0.0003(7) 0.0032(8) -0.0067(7)
C13 0.0230(10) 0.0243(10) 0.0278(10) -0.0006(8) -0.0079(8) -0.0103(8)
C8 0.0134(8) 0.0243(10) 0.0327(11) 0.0024(8) -0.0002(8) -0.0068(7)
C19 0.0228(10) 0.0305(12) 0.0359(12) -0.0147(9) 0.0110(9) 0.0023(8)

loop_
_atom_type_symbol
_atom_type_description
_atom_type_scat_dispersion_real
_atom_type_scat_dispersion_imag
_atom_type_scat_source
C C 0.0181 0.0091 'International Tables Vol C Tables 4.2.6.8 and 6.1.1.4'
H H 0.0000 0.0000 'International Tables Vol C Tables 4.2.6.8 and 6.1.1.4'
Br Br -0.6763 1.2805 'International Tables Vol C Tables 4.2.6.8 and 6.1.1.4'
N N 0.0311 0.0180 'International Tables Vol C Tables 4.2.6.8 and 6.1.1.4'
O O 0.0492 0.0322 'International Tables Vol C Tables 4.2.6.8 and 6.1.1.4'

loop_
_geom_angle_atom_site_label_1
_geom_angle_atom_site_label_2
_geom_angle_atom_site_label_3
_geom_angle
C14 O5 C15 110.65(14)
C2 O6 C15 109.72(13)
C12 O3 C13 115.71(16)
C18 O8 C19 115.42(16)
C4 N1 C3 131.20(14)
C1 N1 C4 131.83(15)
C1 N1 C3 95.88(14)
O11 N2 O10 124.21(17)
O11 N2 C24 117.65(17)
O10 N2 C24 118.12(17)
O5 C15 C17 109.32(16)
O5 C15 C16 109.27(15)
O6 C15 O5 104.40(14)
O6 C15 C17 110.81(15)
O6 C15 C16 107.43(15)
C16 C15 C17 115.06(17)
N1 C4 C5 116.84(15)
C11 C4 N1 119.63(16)
C11 C4 C5 123.43(17)
C23 C24 N2 118.24(17)
C25 C24 N2 117.91(17)
C25 C24 C23 123.79(17)
C24 C23 H23 121.0
C24 C23 C22 117.96(17)
C22 C23 H23 121.0
C6 C5 C4 120.91(16)
C6 C5 C10 120.16(17)
C10 C5 C4 118.87(16)
C4 C11 Br1 120.53(14)
C4 C11 C12 126.99(17)
C12 C11 Br1 112.38(13)
C22 C21 C20 116.83(16)
C22 C21 C26 120.96(17)
C26 C21 C20 122.03(17)
O9 C20 C21 121.08(16)
O9 C20 C3 117.32(15)
C21 C20 C3 121.51(15)
O1 C1 N1 133.40(18)
O1 C1 C2 134.70(17)
N1 C1 C2 91.89(14)
C5 C6 H6 120.2
C5 C6 C7 119.67(17)
C7 C6 H6 120.2
C23 C22 C21 119.70(17)
C23 C22 H22 120.1
C21 C22 H22 120.1
O3 C12 C11 110.43(15)
O2 C12 O3 125.26(17)
O2 C12 C11 124.24(17)
C21 C26 H26 120.2
C25 C26 C21 119.64(18)
C25 C26 H26 120.2
C24 C25 C26 117.93(18)
C24 C25 H25 121.0
C26 C25 H25 121.0
C5 C10 H10 120.2
C9 C10 C5 119.70(18)
C9 C10 H10 120.2
N1 C3 C20 111.90(14)
N1 C3 C2 86.53(12)
N1 C3 C18 114.44(15)
C20 C3 C2 106.81(14)
C18 C3 C20 116.19(15)
C18 C3 C2 117.23(15)
O5 C14 C2 107.11(15)
O4 C14 O5 124.83(17)
O4 C14 C2 128.03(18)
C15 C17 H17A 109.5
C15 C17 H17B 109.5
C15 C17 H17C 109.5
H17A C17 H17B 109.5
H17A C17 H17C 109.5
H17B C17 H17C 109.5
C6 C7 H7 119.9
C8 C7 C6 120.20(18)
C8 C7 H7 119.9
O6 C2 C1 116.22(15)
O6 C2 C3 120.01(15)
O6 C2 C14 105.16(14)
C1 C2 C3 84.50(13)
C14 C2 C1 114.47(15)
C14 C2 C3 116.06(14)
C10 C9 H9 119.9
C8 C9 C10 120.14(18)
C8 C9 H9 119.9
O8 C18 C3 108.95(16)
O7 C18 O8 126.52(18)
O7 C18 C3 124.50(18)
C15 C16 H16A 109.5
C15 C16 H16B 109.5
C15 C16 H16C 109.5
H16A C16 H16B 109.5
H16A C16 H16C 109.5
H16B C16 H16C 109.5
O3 C13 H13A 109.5
O3 C13 H13B 109.5
O3 C13 H13C 109.5
H13A C13 H13B 109.5
H13A C13 H13C 109.5
H13B C13 H13C 109.5
C7 C8 H8 120.0
C9 C8 C7 120.10(18)
C9 C8 H8 120.0
O8 C19 H19A 109.5
O8 C19 H19B 109.5
O8 C19 H19C 109.5
H19A C19 H19B 109.5
H19A C19 H19C 109.5
H19B C19 H19C 109.5

loop_
_geom_bond_atom_site_label_1
_geom_bond_atom_site_label_2
_geom_bond_distance
Br1 C11 1.8798(18)
O5 C15 1.452(2)
O5 C14 1.340(2)
O1 C1 1.199(2)
O6 C15 1.445(2)
O6 C2 1.379(2)
O3 C12 1.328(2)
O3 C13 1.446(2)
O9 C20 1.204(2)
O11 N2 1.220(2)
O8 C18 1.338(2)
O8 C19 1.457(2)
O2 C12 1.202(2)
O4 C14 1.191(2)
O7 C18 1.191(3)
N1 C4 1.409(2)
N1 C1 1.379(2)
N1 C3 1.467(2)
O10 N2 1.223(2)
N2 C24 1.477(2)
C15 C17 1.509(3)
C15 C16 1.507(3)
C4 C5 1.494(2)
C4 C11 1.338(3)
C24 C23 1.385(3)
C24 C25 1.378(3)
C23 H23 0.9300
C23 C22 1.389(3)
C5 C6 1.390(3)
C5 C10 1.397(3)
C11 C12 1.499(2)
C21 C20 1.494(2)
C21 C22 1.394(3)
C21 C26 1.398(3)
C20 C3 1.553(2)
C1 C2 1.543(3)
C6 H6 0.9300
C6 C7 1.393(3)
C22 H22 0.9300
C26 H26 0.9300
C26 C25 1.392(3)
C25 H25 0.9300
C10 H10 0.9300
C10 C9 1.392(3)
C3 C2 1.599(2)
C3 C18 1.522(2)
C14 C2 1.530(2)
C17 H17A 0.9600
C17 H17B 0.9600
C17 H17C 0.9600
C7 H7 0.9300
C7 C8 1.390(3)
C9 H9 0.9300
C9 C8 1.386(3)
C16 H16A 0.9600
C16 H16B 0.9600
C16 H16C 0.9600
C13 H13A 0.9600
C13 H13B 0.9600
C13 H13C 0.9600
C8 H8 0.9300
C19 H19A 0.9600
C19 H19B 0.9600
C19 H19C 0.9600

loop_
_geom_torsion_atom_site_label_1
_geom_torsion_atom_site_label_2
_geom_torsion_atom_site_label_3
_geom_torsion_atom_site_label_4
_geom_torsion
Br1 C11 C12 O3 -142.09(12)
Br1 C11 C12 O2 35.1(2)
O5 C14 C2 O6 5.39(19)
O5 C14 C2 C1 134.16(15)
O5 C14 C2 C3 -129.79(16)
O1 C1 C2 O6 49.9(3)
O1 C1 C2 C3 170.7(2)
O1 C1 C2 C14 -73.1(3)
O9 C20 C3 N1 -40.1(2)
O9 C20 C3 C2 52.9(2)
O9 C20 C3 C18 -174.13(16)
O11 N2 C24 C23 175.82(17)
O11 N2 C24 C25 -1.5(3)
O4 C14 C2 O6 -172.93(18)
O4 C14 C2 C1 -44.2(3)
O4 C14 C2 C3 51.9(3)
N1 C4 C5 C6 78.1(2)
N1 C4 C5 C10 -104.7(2)
N1 C4 C11 Br1 -167.04(12)
N1 C4 C11 C12 9.1(3)
N1 C1 C2 O6 -128.95(15)
N1 C1 C2 C3 -8.11(13)
N1 C1 C2 C14 108.07(16)
N1 C3 C2 O6 124.83(16)
N1 C3 C2 C1 7.63(12)
N1 C3 C2 C14 -106.96(16)
N1 C3 C18 O8 153.84(15)
N1 C3 C18 O7 -28.1(3)
O10 N2 C24 C23 -2.6(3)
O10 N2 C24 C25 -179.88(18)
N2 C24 C23 C22 -177.29(17)
N2 C24 C25 C26 177.84(17)
C15 O5 C14 O4 -175.86(18)
C15 O5 C14 C2 5.75(19)
C15 O6 C2 C1 -142.16(15)
C15 O6 C2 C3 118.57(17)
C15 O6 C2 C14 -14.44(18)
C4 N1 C1 O1 -1.3(3)
C4 N1 C1 C2 177.59(18)
C4 N1 C3 C20 -70.7(2)
C4 N1 C3 C2 -177.40(18)
C4 N1 C3 C18 64.2(2)
C4 C5 C6 C7 175.65(18)
C4 C5 C10 C9 -177.16(18)
C4 C11 C12 O3 41.5(2)
C4 C11 C12 O2 -141.3(2)
C24 C23 C22 C21 -0.2(3)
C23 C24 C25 C26 0.7(3)
C5 C4 C11 Br1 9.1(2)
C5 C4 C11 C12 -174.75(17)
C5 C6 C7 C8 1.4(3)
C5 C10 C9 C8 1.5(3)
C11 C4 C5 C6 -98.2(2)
C11 C4 C5 C10 79.0(2)
C21 C20 C3 N1 143.28(16)
C21 C20 C3 C2 -123.66(17)
C21 C20 C3 C18 9.3(2)
C21 C26 C25 C24 -0.8(3)
C20 C21 C22 C23 175.30(17)
C20 C21 C26 C25 -174.50(17)
C20 C3 C2 O6 13.0(2)
C20 C3 C2 C1 -104.21(14)
C20 C3 C2 C14 141.20(16)
C20 C3 C18 O8 -73.30(19)
C20 C3 C18 O7 104.8(2)
C1 N1 C4 C5 -137.54(19)
C1 N1 C4 C11 38.9(3)
C1 N1 C3 C20 98.18(16)
C1 N1 C3 C2 -8.55(13)
C1 N1 C3 C18 -126.98(16)
C6 C5 C10 C9 0.0(3)
C6 C7 C8 C9 0.0(3)
C22 C21 C20 O9 -42.5(3)
C22 C21 C20 C3 133.92(18)
C22 C21 C26 C25 0.5(3)
C26 C21 C20 O9 132.6(2)
C26 C21 C20 C3 -50.9(2)
C26 C21 C22 C23 0.1(3)
C25 C24 C23 C22 -0.2(3)
C10 C5 C6 C7 -1.4(3)
C10 C9 C8 C7 -1.5(3)
C3 N1 C4 C5 27.5(3)
C3 N1 C4 C11 -156.07(18)
C3 N1 C1 O1 -170.0(2)
C3 N1 C1 C2 8.85(14)
C14 O5 C15 O6 -14.25(19)
C14 O5 C15 C17 104.35(18)
C14 O5 C15 C16 -128.92(16)
C2 O6 C15 O5 17.80(19)
C2 O6 C15 C17 -99.78(18)
C2 O6 C15 C16 133.76(16)
C2 C3 C18 O8 54.7(2)
C2 C3 C18 O7 -127.2(2)
C18 C3 C2 O6 -119.39(18)
C18 C3 C2 C1 123.41(16)
C18 C3 C2 C14 8.8(2)
C13 O3 C12 O2 3.4(3)
C13 O3 C12 C11 -179.50(15)
C19 O8 C18 O7 -3.8(3)
C19 O8 C18 C3 174.29(15)
